data_1516041
loop_
_publ_author_name
'Beeby, Andrew'
'Findlay, Karen S.'
'Goeta, Andr\'es E'
'Porr\`es, Laurent'
'Rutter, Simon R.'
'Thompson, Amber L.'

_publ_section_title
;
 Engineering a twist in 9,10-diethynylanthracenes by steric interactions.
;
_journal_issue 9
_journal_name_full
'Photochemical &amp; photobiological sciences : Official journal of the European Photochemistry Association and the European Society for Photobiology'
_journal_page_first 982
_journal_page_last 986
_journal_paper_doi 10.1039/b707750e
_journal_volume 6
_journal_year 2007
_chemical_formula_moiety 'C38 H34'
_chemical_formula_sum 'C38 H34'
_chemical_formula_weight 490.65
_chemical_melting_point ?
_chemical_name_common 'Bis(2-tbutylphynylethynyl) anthracene'
_chemical_name_systematic
;
Bis(2-tbutylphynylethynyl) anthracene
;
_space_group_IT_number 14
_symmetry_cell_setting monoclinic
_symmetry_space_group_name_Hall '-P 2yn'
_symmetry_space_group_name_H-M 'P 1 21/n 1'
_atom_sites_solution_hydrogens difmap
_atom_sites_solution_primary direct
_atom_sites_solution_secondary difmap
_cell_angle_alpha 90.00
_cell_angle_beta 98.6420(10)
_cell_angle_gamma 90.00
_cell_formula_units_Z 2
_cell_length_a 9.5027(6)
_cell_length_b 8.2756(5)
_cell_length_c 17.7737(11)
_cell_measurement_reflns_used 3715
_cell_measurement_temperature 120(2)
_cell_measurement_theta_max 57.814
_cell_measurement_theta_min 4.599
_cell_volume 1381.86(15)
_computing_cell_refinement 'SMART-NT V6.1 (Bruker, 2000)'
_computing_data_collection 'SMART-NT V6.1 (Bruker, 2000)'
_computing_data_reduction 'SMART-NT V6.1 (Bruker, 2000)'
_computing_molecular_graphics 'Bruker SHELXTL'
_computing_publication_material 'Bruker SHELXTL'
_computing_structure_refinement 'SHELXL-97 (Sheldrick, 1997)'
_computing_structure_solution 'SHELXS-97 (Sheldrick, 1997)'
_diffrn_ambient_temperature 120(2)
_diffrn_detector_area_resol_mean 8
_diffrn_measured_fraction_theta_full 0.996
_diffrn_measured_fraction_theta_max 0.996
_diffrn_measurement_device_type 'Bruker SMART CCD 1K area detector'
_diffrn_measurement_method \w-scans
_diffrn_radiation_monochromator graphite
_diffrn_radiation_source 'fine-focus sealed tube'
_diffrn_radiation_type MoK\a
_diffrn_radiation_wavelength 0.71073
_diffrn_reflns_av_R_equivalents 0.0646
_diffrn_reflns_av_sigmaI/netI 0.0658
_diffrn_reflns_limit_h_max 12
_diffrn_reflns_limit_h_min -12
_diffrn_reflns_limit_k_max 11
_diffrn_reflns_limit_k_min -11
_diffrn_reflns_limit_l_max 23
_diffrn_reflns_limit_l_min -24
_diffrn_reflns_number 13736
_diffrn_reflns_theta_full 29.13
_diffrn_reflns_theta_max 29.13
_diffrn_reflns_theta_min 2.30
_exptl_absorpt_coefficient_mu 0.066
_exptl_absorpt_correction_T_max 0.9947
_exptl_absorpt_correction_T_min 0.9908
_exptl_absorpt_correction_type integration
_exptl_absorpt_process_details 'XPREP (SHELXTL,1997)'
_exptl_crystal_colour clear_pale_yellow
_exptl_crystal_density_diffrn 1.179
_exptl_crystal_density_meas ?
_exptl_crystal_density_method 'not measured'
_exptl_crystal_description block
_exptl_crystal_F_000 524
_exptl_crystal_size_max 0.14
_exptl_crystal_size_mid 0.14
_exptl_crystal_size_min 0.08
_refine_diff_density_max 0.229
_refine_diff_density_min -0.225
_refine_diff_density_rms 0.048
_refine_ls_extinction_method none
_refine_ls_goodness_of_fit_ref 1.030
_refine_ls_hydrogen_treatment refall
_refine_ls_matrix_type full
_refine_ls_number_parameters 240
_refine_ls_number_reflns 3699
_refine_ls_number_restraints 0
_refine_ls_restrained_S_all 1.030
_refine_ls_R_factor_all 0.0959
_refine_ls_R_factor_gt 0.0538
_refine_ls_shift/su_max 0.000
_refine_ls_shift/su_mean 0.000
_refine_ls_structure_factor_coef Fsqd
_refine_ls_weighting_details 'calc w=1/[\s^2^(Fo^2^)+(0.0540P)^2^+0.1476P] where P=(Fo^2^+2Fc^2^)/3'
_refine_ls_weighting_scheme calc
_refine_ls_wR_factor_gt 0.1121
_refine_ls_wR_factor_ref 0.1262
_reflns_number_gt 2414
_reflns_number_total 3699
_reflns_threshold_expression >2sigma(I)
_cod_data_source_file b707750e.txt
_cod_data_source_block 1
_cod_depositor_comments
;
The following automatic conversions were performed:

'_chemical_melting_point' value 'not measured' was changed to '?' -
the value is undefined or not given.

'_symmetry_cell_setting' value
'Monoclinic' changed to 'monoclinic' according to
/usr/data/users/saulius/automatic-downloads/retrospective/RSC/lib/dictionaries/cif_core.dic
dictionary named 'cif_core.dic' version 2.4.2 from
2011-04-26.

'_exptl_absorpt_correction_type' value 'Integration'
changed to 'integration' according to
/usr/data/users/saulius/automatic-downloads/retrospective/RSC/lib/dictionaries/cif_core.dic
dictionary named 'cif_core.dic' version 2.4.2 from 2011-04-26.

Automatic conversion script
Id: cif_fix_values 2281 2013-09-26 08:29:07Z andrius 

The following automatic conversions were performed:

'_exptl_crystal_density_meas' value 'not measured' was changed to '?'
- the value is perceived as not measured.

Automatic conversion script
Id: cif_fix_values 3008 2015-01-20 13:52:24Z robertas 
;
_cod_original_sg_symbol_H-M P2(1)/n
_cod_database_code 1516041

loop_
_symmetry_equiv_pos_as_xyz
'x, y, z'
'-x+1/2, y+1/2, -z+1/2'
'-x, -y, -z'
'x-1/2, -y-1/2, z-1/2'

loop_
_atom_site_label
_atom_site_type_symbol
_atom_site_fract_x
_atom_site_fract_y
_atom_site_fract_z
_atom_site_U_iso_or_equiv
_atom_site_adp_type
_atom_site_occupancy
_atom_site_symmetry_multiplicity
_atom_site_calc_flag
C1 C 0.35501(15) 0.02864(18) 0.00660(8) 0.0181(3) Uani 1 1 d
C2 C 0.21139(16) 0.0602(2) 0.01601(9) 0.0222(3) Uani 1 1 d
H2 H 0.1399(17) -0.014(2) -0.0070(9) 0.022(4) Uiso 1 1 d
C3 C 0.17637(18) 0.1896(2) 0.05667(9) 0.0252(4) Uani 1 1 d
H3 H 0.079(2) 0.208(2) 0.0622(10) 0.036(5) Uiso 1 1 d
C4 C 0.28344(17) 0.2983(2) 0.09019(9) 0.0253(4) Uani 1 1 d
H4 H 0.2559(19) 0.388(2) 0.1190(10) 0.032(5) Uiso 1 1 d
C5 C 0.42178(17) 0.27297(19) 0.08258(9) 0.0226(3) Uani 1 1 d
H5 H 0.4997(19) 0.350(2) 0.1032(10) 0.027(4) Uiso 1 1 d
C6 C 0.46321(15) 0.13721(18) 0.04135(8) 0.0186(3) Uani 1 1 d
C7 C 0.60745(16) 0.10675(18) 0.03457(8) 0.0194(3) Uani 1 1 d
C8 C 0.71668(16) 0.21401(19) 0.07007(8) 0.0207(3) Uani 1 1 d
C9 C 0.80699(16) 0.29864(19) 0.10395(9) 0.0210(3) Uani 1 1 d
C10 C 0.91169(15) 0.40845(18) 0.14263(9) 0.0191(3) Uani 1 1 d
C11 C 0.94207(17) 0.54492(19) 0.10150(10) 0.0235(3) Uani 1 1 d
H11 H 0.8958(19) 0.560(2) 0.0488(11) 0.032(5) Uiso 1 1 d
C12 C 1.03462(17) 0.6633(2) 0.13445(10) 0.0262(4) Uani 1 1 d
H12 H 1.0524(18) 0.760(2) 0.1067(10) 0.023(4) Uiso 1 1 d
C13 C 1.09804(17) 0.6446(2) 0.20901(10) 0.0254(4) Uani 1 1 d
H13 H 1.157(2) 0.728(2) 0.2344(10) 0.032(5) Uiso 1 1 d
C14 C 1.07110(16) 0.50777(19) 0.24987(9) 0.0223(3) Uani 1 1 d
H14 H 1.1178(17) 0.4969(19) 0.3012(10) 0.022(4) Uiso 1 1 d
C15 C 0.97820(15) 0.38572(18) 0.21908(8) 0.0192(3) Uani 1 1 d
C16 C 0.94816(16) 0.23722(18) 0.26614(9) 0.0213(3) Uani 1 1 d
C17 C 0.79019(18) 0.2345(2) 0.27589(11) 0.0284(4) Uani 1 1 d
H17A H 0.766(2) 0.335(3) 0.3042(12) 0.048(6) Uiso 1 1 d
H17B H 0.7721(19) 0.142(2) 0.3084(10) 0.035(5) Uiso 1 1 d
H17C H 0.725(2) 0.229(2) 0.2262(11) 0.034(5) Uiso 1 1 d
C18 C 1.0336(2) 0.2419(2) 0.34664(10) 0.0284(4) Uani 1 1 d
H18A H 1.010(2) 0.142(3) 0.3751(12) 0.047(6) Uiso 1 1 d
H18B H 1.139(2) 0.239(2) 0.3453(11) 0.037(5) Uiso 1 1 d
H18C H 1.0022(19) 0.338(2) 0.3749(10) 0.033(5) Uiso 1 1 d
C19 C 0.98928(19) 0.0808(2) 0.22781(10) 0.0258(4) Uani 1 1 d
H19A H 0.973(2) -0.019(2) 0.2610(11) 0.047(6) Uiso 1 1 d
H19B H 0.9316(19) 0.064(2) 0.1778(11) 0.033(5) Uiso 1 1 d
H19C H 1.089(2) 0.081(2) 0.2218(10) 0.035(5) Uiso 1 1 d

loop_
_atom_site_aniso_label
_atom_site_aniso_U_11
_atom_site_aniso_U_22
_atom_site_aniso_U_33
_atom_site_aniso_U_23
_atom_site_aniso_U_13
_atom_site_aniso_U_12
C1 0.0200(7) 0.0194(7) 0.0147(7) 0.0014(6) 0.0017(5) 0.0002(6)
C2 0.0187(7) 0.0256(8) 0.0216(8) 0.0005(7) 0.0008(6) -0.0006(6)
C3 0.0222(8) 0.0295(9) 0.0248(9) 0.0010(7) 0.0058(6) 0.0039(7)
C4 0.0281(9) 0.0247(8) 0.0234(8) -0.0022(7) 0.0044(7) 0.0067(7)
C5 0.0258(8) 0.0211(8) 0.0195(8) -0.0023(6) -0.0007(6) 0.0003(6)
C6 0.0202(7) 0.0194(8) 0.0155(7) 0.0000(6) -0.0001(6) 0.0018(6)
C7 0.0207(7) 0.0210(8) 0.0155(7) 0.0012(6) -0.0003(6) -0.0003(6)
C8 0.0195(7) 0.0245(8) 0.0175(7) -0.0002(6) 0.0011(6) 0.0030(6)
C9 0.0202(7) 0.0228(8) 0.0203(8) 0.0001(6) 0.0036(6) 0.0029(6)
C10 0.0155(7) 0.0198(8) 0.0222(8) -0.0040(6) 0.0039(6) 0.0007(6)
C11 0.0232(8) 0.0245(9) 0.0229(8) 0.0002(7) 0.0032(6) 0.0014(6)
C12 0.0265(9) 0.0203(8) 0.0325(9) 0.0028(7) 0.0073(7) -0.0026(7)
C13 0.0225(8) 0.0208(8) 0.0325(9) -0.0047(7) 0.0029(7) -0.0046(6)
C14 0.0195(7) 0.0230(8) 0.0236(8) -0.0038(7) 0.0008(6) -0.0010(6)
C15 0.0168(7) 0.0191(7) 0.0221(8) -0.0038(6) 0.0044(6) 0.0012(6)
C16 0.0210(7) 0.0202(8) 0.0224(8) -0.0008(6) 0.0029(6) -0.0007(6)
C17 0.0268(9) 0.0300(10) 0.0299(10) 0.0012(8) 0.0094(7) -0.0035(7)
C18 0.0333(10) 0.0269(9) 0.0238(9) 0.0001(7) 0.0010(7) 0.0010(7)
C19 0.0286(9) 0.0208(8) 0.0273(9) -0.0013(7) 0.0018(7) 0.0009(7)

loop_
_atom_type_symbol
_atom_type_description
_atom_type_scat_dispersion_real
_atom_type_scat_dispersion_imag
_atom_type_scat_source
C C 0.0033 0.0016 'International Tables Vol C Tables 4.2.6.8 and 6.1.1.4'
H H 0.0000 0.0000 'International Tables Vol C Tables 4.2.6.8 and 6.1.1.4'

loop_
_geom_angle_atom_site_label_1
_geom_angle_atom_site_label_2
_geom_angle_atom_site_label_3
_geom_angle
_geom_angle_site_symmetry_1
C7 C1 C2 121.82(13) 3_655
C7 C1 C6 119.97(13) 3_655
C2 C1 C6 118.21(13) .
C3 C2 C1 121.45(15) .
C3 C2 H2 121.0(10) .
C1 C2 H2 117.5(10) .
C2 C3 C4 120.28(15) .
C2 C3 H3 120.0(11) .
C4 C3 H3 119.8(11) .
C5 C4 C3 120.25(15) .
C5 C4 H4 121.1(11) .
C3 C4 H4 118.6(11) .
C4 C5 C6 121.20(15) .
C4 C5 H5 122.4(10) .
C6 C5 H5 116.3(10) .
C7 C6 C5 121.89(13) .
C7 C6 C1 119.50(13) .
C5 C6 C1 118.60(13) .
C1 C7 C6 120.53(13) 3_655
C1 C7 C8 119.67(13) 3_655
C6 C7 C8 119.80(13) .
C9 C8 C7 175.84(17) .
C8 C9 C10 176.75(17) .
C11 C10 C15 120.60(14) .
C11 C10 C9 116.17(14) .
C15 C10 C9 123.20(14) .
C12 C11 C10 121.16(15) .
C12 C11 H11 118.7(11) .
C10 C11 H11 120.2(11) .
C13 C12 C11 118.96(15) .
C13 C12 H12 119.9(10) .
C11 C12 H12 121.1(10) .
C12 C13 C14 120.36(15) .
C12 C13 H13 120.9(11) .
C14 C13 H13 118.7(11) .
C13 C14 C15 122.64(15) .
C13 C14 H14 118.7(10) .
C15 C14 H14 118.7(10) .
C14 C15 C10 116.25(14) .
C14 C15 C16 121.51(13) .
C10 C15 C16 122.23(13) .
C18 C16 C17 106.48(14) .
C18 C16 C15 111.81(13) .
C17 C16 C15 109.73(12) .
C18 C16 C19 107.44(13) .
C17 C16 C19 110.76(13) .
C15 C16 C19 110.54(13) .
C16 C17 H17A 109.8(12) .
C16 C17 H17B 109.7(11) .
H17A C17 H17B 105.7(15) .
C16 C17 H17C 112.8(11) .
H17A C17 H17C 108.5(16) .
H17B C17 H17C 110.2(15) .
C16 C18 H18A 108.5(11) .
C16 C18 H18B 111.5(11) .
H18A C18 H18B 106.8(16) .
C16 C18 H18C 109.2(10) .
H18A C18 H18C 107.0(16) .
H18B C18 H18C 113.7(15) .
C16 C19 H19A 110.1(11) .
C16 C19 H19B 112.0(11) .
H19A C19 H19B 106.9(15) .
C16 C19 H19C 111.4(11) .
H19A C19 H19C 107.4(16) .
H19B C19 H19C 108.8(15) .

loop_
_geom_bond_atom_site_label_1
_geom_bond_atom_site_label_2
_geom_bond_distance
_geom_bond_site_symmetry_2
C1 C7 1.413(2) 3_655
C1 C2 1.424(2) .
C1 C6 1.434(2) .
C2 C3 1.361(2) .
C2 H2 0.960(17) .
C3 C4 1.420(2) .
C3 H3 0.954(19) .
C4 C5 1.358(2) .
C4 H4 0.963(18) .
C5 C6 1.429(2) .
C5 H5 1.005(18) .
C6 C7 1.416(2) .
C7 C1 1.413(2) 3_655
C7 C8 1.438(2) .
C8 C9 1.198(2) .
C9 C10 1.443(2) .
C10 C11 1.399(2) .
C10 C15 1.422(2) .
C11 C12 1.386(2) .
C11 H11 0.980(19) .
C12 C13 1.380(2) .
C12 H12 0.965(17) .
C13 C14 1.389(2) .
C13 H13 0.956(19) .
C14 C15 1.398(2) .
C14 H14 0.958(17) .
C15 C16 1.537(2) .
C16 C18 1.536(2) .
C16 C17 1.537(2) .
C16 C19 1.540(2) .
C17 H17A 1.02(2) .
C17 H17B 0.986(19) .
C17 H17C 1.001(19) .
C18 H18A 1.02(2) .
C18 H18B 1.00(2) .
C18 H18C 1.011(19) .
C19 H19A 1.04(2) .
C19 H19B 0.981(19) .
C19 H19C 0.966(19) .

loop_
_geom_torsion_atom_site_label_1
_geom_torsion_atom_site_label_2
_geom_torsion_atom_site_label_3
_geom_torsion_atom_site_label_4
_geom_torsion
_geom_torsion_site_symmetry_1
_geom_torsion_site_symmetry_4
C7 C1 C2 C3 179.04(15) 3_655 .
C6 C1 C2 C3 0.1(2) . .
C1 C2 C3 C4 0.8(2) . .
C2 C3 C4 C5 -0.7(2) . .
C3 C4 C5 C6 -0.3(2) . .
C4 C5 C6 C7 -178.31(15) . .
C4 C5 C6 C1 1.1(2) . .
C7 C1 C6 C7 -0.5(2) 3_655 .
C2 C1 C6 C7 178.45(14) . .
C7 C1 C6 C5 179.99(14) 3_655 .
C2 C1 C6 C5 -1.0(2) . .
C5 C6 C7 C1 180.00(14) . 3_655
C1 C6 C7 C1 0.5(2) . 3_655
C5 C6 C7 C8 0.2(2) . .
C1 C6 C7 C8 -179.23(13) . .
C15 C10 C11 C12 -1.6(2) . .
C9 C10 C11 C12 176.19(14) . .
C10 C11 C12 C13 0.4(2) . .
C11 C12 C13 C14 1.0(2) . .
C12 C13 C14 C15 -1.3(2) . .
C13 C14 C15 C10 0.1(2) . .
C13 C14 C15 C16 -178.79(14) . .
C11 C10 C15 C14 1.3(2) . .
C9 C10 C15 C14 -176.34(14) . .
C11 C10 C15 C16 -179.78(14) . .
C9 C10 C15 C16 2.6(2) . .
C14 C15 C16 C18 -1.2(2) . .
C10 C15 C16 C18 179.92(14) . .
C14 C15 C16 C17 116.68(16) . .
C10 C15 C16 C17 -62.17(18) . .
C14 C15 C16 C19 -120.88(16) . .
C10 C15 C16 C19 60.28(18) . .
